data_1503887
loop_
_publ_author_name
'Shackelford, Scott A.'
'Belletire, John L.'
'Boatz, Jerry A.'
'Schneider, Stefan'
'Wheaton, Amanda K.'
'Wight, Brett A.'
'Hudgens, Leslie M.'
'Ammon, Herman L.'
'Strauss, Steven H.'

_publ_section_title
;
 Pairing heterocyclic cations with closo-icosahedral borane and carborane
 anions. i. benchtop aqueous synthesis of binary triazolium and
 imidazolium salts with limited water solubility.
;
_journal_issue 12
_journal_name_full 'Organic letters'
_journal_page_first 2623
_journal_page_last 2626
_journal_paper_doi 10.1021/ol900550v
_journal_volume 11
_journal_year 2009
_chemical_formula_sum 'C12 H34 B12 N4'
_chemical_formula_weight 364.15
_chemical_name_common '[(1-E-3-M-Im)]2B12H12'
_chemical_name_systematic
; 
 ? 
;
_space_group_IT_number 2
_symmetry_cell_setting triclinic
_symmetry_space_group_name_Hall '-P 1'
_symmetry_space_group_name_H-M 'P -1'
_atom_sites_solution_hydrogens geom
_atom_sites_solution_primary direct
_atom_sites_solution_secondary difmap
_audit_creation_method SHELXL-97
_cell_angle_alpha 69.757(2)
_cell_angle_beta 84.526(2)
_cell_angle_gamma 67.5210(10)
_cell_formula_units_Z 1
_cell_length_a 8.2681(17)
_cell_length_b 8.6731(16)
_cell_length_c 8.8457(16)
_cell_measurement_temperature 296(2)
_cell_volume 549.43(18)
_computing_cell_refinement 'Bruker SMART'
_computing_data_collection 'Bruker SMART'
_computing_data_reduction 'Bruker SAINT'
_computing_structure_refinement 'SHELXL-97 (Sheldrick, 2008)'
_computing_structure_solution 'SHELXS-97 (Sheldrick, 2008)'
_diffrn_ambient_temperature 296(2)
_diffrn_measured_fraction_theta_full 0.910
_diffrn_measured_fraction_theta_max 0.910
_diffrn_measurement_device_type 'CCD area detector'
_diffrn_measurement_method 'phi and omega scans'
_diffrn_radiation_monochromator graphite
_diffrn_radiation_source 'fine-focus sealed tube'
_diffrn_radiation_type MoK\a
_diffrn_radiation_wavelength 0.71073
_diffrn_reflns_av_R_equivalents 0.0335
_diffrn_reflns_av_sigmaI/netI 0.0323
_diffrn_reflns_limit_h_max 10
_diffrn_reflns_limit_h_min -10
_diffrn_reflns_limit_k_max 11
_diffrn_reflns_limit_k_min -11
_diffrn_reflns_limit_l_max 11
_diffrn_reflns_limit_l_min -11
_diffrn_reflns_number 6117
_diffrn_reflns_theta_full 28.44
_diffrn_reflns_theta_max 28.44
_diffrn_reflns_theta_min 2.46
_exptl_absorpt_coefficient_mu 0.058
_exptl_absorpt_correction_T_max 0.991
_exptl_absorpt_correction_T_min 0.978
_exptl_absorpt_correction_type multi-scan
_exptl_absorpt_process_details sadabs
_exptl_crystal_colour colorless
_exptl_crystal_density_diffrn 1.101
_exptl_crystal_density_method 'not measured'
_exptl_crystal_description block
_exptl_crystal_F_000 194
_exptl_crystal_size_max 0.38
_exptl_crystal_size_mid 0.27
_exptl_crystal_size_min 0.16
_refine_diff_density_max 0.215
_refine_diff_density_min -0.219
_refine_diff_density_rms 0.039
_refine_ls_extinction_coef 0.101(17)
_refine_ls_extinction_expression Fc^*^=kFc[1+0.001xFc^2^\l^3^/sin(2\q)]^-1/4^
_refine_ls_extinction_method SHELXL
_refine_ls_goodness_of_fit_ref 1.078
_refine_ls_hydrogen_treatment mixed
_refine_ls_matrix_type full
_refine_ls_number_parameters 196
_refine_ls_number_reflns 2514
_refine_ls_number_restraints 0
_refine_ls_restrained_S_all 1.078
_refine_ls_R_factor_all 0.0544
_refine_ls_R_factor_gt 0.0495
_refine_ls_shift/su_max 0.000
_refine_ls_shift/su_mean 0.000
_refine_ls_structure_factor_coef Fsqd
_refine_ls_weighting_details 'calc w=1/[\s^2^(Fo^2^)+(0.0793P)^2^+0.1307P] where P=(Fo^2^+2Fc^2^)/3'
_refine_ls_weighting_scheme calc
_refine_ls_wR_factor_gt 0.1451
_refine_ls_wR_factor_ref 0.1501
_reflns_number_gt 2207
_reflns_number_total 2514
_reflns_threshold_expression >2sigma(I)
_cod_data_source_file ol900550v_si_002.cif
_cod_data_source_block 5
_cod_depositor_comments
;
The following automatic conversions were performed:

'_symmetry_cell_setting' value 'Triclinic' changed to 'triclinic'
according to /home/saulius/struct/CIF-dictionaries/cif_core.dic
dictionary named 'cif_core.dic' version 2.4.2 from 2011-04-26.

Automatic conversion script
Id: cif_fix_values 1715 2011-07-08 13:25:40Z adriana 
;
_cod_original_sg_symbol_H-M P-1
_cod_database_code 1503887

loop_
_symmetry_equiv_pos_as_xyz
'x, y, z'
'-x, -y, -z'

loop_
_atom_site_label
_atom_site_type_symbol
_atom_site_fract_x
_atom_site_fract_y
_atom_site_fract_z
_atom_site_U_iso_or_equiv
_atom_site_adp_type
_atom_site_occupancy
_atom_site_symmetry_multiplicity
_atom_site_calc_flag
N2 N 0.36160(15) 0.87083(16) 0.05702(14) 0.0400(3) Uani 1 1 d
N1 N 0.33082(14) 0.91681(15) 0.28420(14) 0.0356(3) Uani 1 1 d
C4 C 0.2811(4) 0.7297(4) -0.1049(3) 0.0761(6) Uani 1 1 d
C3 C 0.4191(2) 0.7825(3) -0.0640(2) 0.0536(4) Uani 1 1 d
C5 C 0.2354(2) 1.0372(2) 0.03229(19) 0.0471(4) Uani 1 1 d
C1 C 0.3493(2) 0.8874(2) 0.45583(18) 0.0436(4) Uani 1 1 d
C6 C 0.2164(2) 1.06587(19) 0.17318(19) 0.0453(4) Uani 1 1 d
C2 C 0.41550(18) 0.80127(18) 0.21099(17) 0.0380(3) Uani 1 1 d
B1 B 0.92751(19) 0.5307(2) 0.31473(17) 0.0337(3) Uani 1 1 d
B5 B 0.84695(18) 0.58334(19) 0.62203(17) 0.0335(3) Uani 1 1 d
B3 B 0.99788(18) 0.31936(19) 0.46863(18) 0.0331(3) Uani 1 1 d
B2 B 0.94832(18) 0.35144(19) 0.65813(17) 0.0326(3) Uani 1 1 d
B4 B 0.80148(18) 0.49022(19) 0.48871(17) 0.0320(3) Uani 1 1 d
B6 B 0.83516(17) 0.69355(18) 0.41025(17) 0.0315(3) Uani 1 1 d
H4 H 0.670(2) 0.486(2) 0.4812(18) 0.036(4) Uiso 1 1 d
H5 H 0.742(2) 0.635(2) 0.702(2) 0.048(4) Uiso 1 1 d
H6 H 0.726(2) 0.823(2) 0.3524(18) 0.039(4) Uiso 1 1 d
H3 H 1.000(2) 0.197(2) 0.451(2) 0.045(4) Uiso 1 1 d
H1 H 0.884(2) 0.551(2) 0.191(2) 0.052(5) Uiso 1 1 d
H2 H 0.920(2) 0.253(2) 0.763(2) 0.044(4) Uiso 1 1 d
H7 H 0.464(3) 0.803(3) 0.495(2) 0.067(6) Uiso 1 1 d
H8 H 0.344(3) 0.992(3) 0.470(3) 0.080(7) Uiso 1 1 d
H9 H 0.255(3) 0.861(3) 0.510(3) 0.087(7) Uiso 1 1 d
H12 H 0.180(2) 1.104(2) -0.066(2) 0.046(4) Uiso 1 1 d
H11 H 0.139(2) 1.167(3) 0.203(2) 0.056(5) Uiso 1 1 d
H10 H 0.501(2) 0.691(2) 0.259(2) 0.051(5) Uiso 1 1 d
H13 H 0.449(3) 0.860(3) -0.160(3) 0.077(6) Uiso 1 1 d
H14 H 0.526(3) 0.686(3) -0.024(3) 0.084(7) Uiso 1 1 d
H15 H 0.175(4) 0.847(4) -0.160(4) 0.119(10) Uiso 1 1 d
H16 H 0.323(3) 0.668(3) -0.179(3) 0.079(7) Uiso 1 1 d
H17 H 0.249(3) 0.653(4) -0.007(3) 0.095(8) Uiso 1 1 d

loop_
_atom_site_aniso_label
_atom_site_aniso_U_11
_atom_site_aniso_U_22
_atom_site_aniso_U_33
_atom_site_aniso_U_23
_atom_site_aniso_U_13
_atom_site_aniso_U_12
N2 0.0380(6) 0.0408(6) 0.0373(6) -0.0113(5) -0.0005(5) -0.0117(5)
N1 0.0317(6) 0.0363(6) 0.0383(6) -0.0116(5) -0.0027(4) -0.0121(5)
C4 0.0920(17) 0.0958(17) 0.0664(13) -0.0470(13) 0.0106(12) -0.0464(15)
C3 0.0556(10) 0.0594(10) 0.0430(8) -0.0223(7) 0.0053(7) -0.0148(8)
C5 0.0467(8) 0.0393(8) 0.0422(8) -0.0052(6) -0.0091(6) -0.0074(6)
C1 0.0396(8) 0.0526(9) 0.0408(8) -0.0195(6) -0.0022(6) -0.0156(7)
C6 0.0413(8) 0.0355(7) 0.0509(8) -0.0125(6) -0.0079(6) -0.0053(6)
C2 0.0337(7) 0.0352(7) 0.0403(7) -0.0104(5) -0.0044(5) -0.0085(5)
B1 0.0334(7) 0.0369(7) 0.0293(7) -0.0096(5) -0.0036(5) -0.0116(6)
B5 0.0291(7) 0.0350(7) 0.0335(7) -0.0134(5) 0.0040(5) -0.0080(5)
B3 0.0297(7) 0.0295(7) 0.0395(7) -0.0126(5) -0.0018(5) -0.0088(5)
B2 0.0291(7) 0.0313(7) 0.0321(7) -0.0053(5) 0.0000(5) -0.0103(5)
B4 0.0251(6) 0.0313(7) 0.0367(7) -0.0085(5) -0.0028(5) -0.0092(5)
B6 0.0246(6) 0.0294(7) 0.0342(7) -0.0067(5) -0.0026(5) -0.0060(5)

loop_
_atom_type_symbol
_atom_type_description
_atom_type_scat_dispersion_real
_atom_type_scat_dispersion_imag
_atom_type_scat_source
C C 0.0033 0.0016 'International Tables Vol C Tables 4.2.6.8 and 6.1.1.4'
H H 0.0000 0.0000 'International Tables Vol C Tables 4.2.6.8 and 6.1.1.4'
N N 0.0061 0.0033 'International Tables Vol C Tables 4.2.6.8 and 6.1.1.4'
B B 0.0013 0.0007 'International Tables Vol C Tables 4.2.6.8 and 6.1.1.4'

loop_
_geom_angle_atom_site_label_1
_geom_angle_atom_site_label_2
_geom_angle_atom_site_label_3
_geom_angle
_geom_angle_site_symmetry_1
_geom_angle_site_symmetry_3
C2 N2 C5 108.07(12) . .
C2 N2 C3 126.07(13) . .
C5 N2 C3 125.78(13) . .
C2 N1 C6 108.29(12) . .
C2 N1 C1 125.66(12) . .
C6 N1 C1 125.98(13) . .
C3 C4 H15 106.9(17) . .
C3 C4 H16 110.1(14) . .
H15 C4 H16 108(2) . .
C3 C4 H17 109.5(15) . .
H15 C4 H17 113(2) . .
H16 C4 H17 109(2) . .
N2 C3 C4 111.74(16) . .
N2 C3 H13 109.6(13) . .
C4 C3 H13 109.8(14) . .
N2 C3 H14 107.4(14) . .
C4 C3 H14 113.8(14) . .
H13 C3 H14 104.2(19) . .
C6 C5 N2 107.31(13) . .
C6 C5 H12 131.8(11) . .
N2 C5 H12 120.8(11) . .
N1 C1 H7 108.9(12) . .
N1 C1 H8 109.8(14) . .
H7 C1 H8 105.3(18) . .
N1 C1 H9 109.7(15) . .
H7 C1 H9 116.6(19) . .
H8 C1 H9 106.3(19) . .
C5 C6 N1 107.27(13) . .
C5 C6 H11 130.8(11) . .
N1 C6 H11 121.9(11) . .
N1 C2 N2 109.06(12) . .
N1 C2 H10 125.1(11) . .
N2 C2 H10 125.8(11) . .
B3 B1 B6 107.59(10) . .
B3 B1 B5 59.97(8) . 2_766
B6 B1 B5 107.59(10) . 2_766
B3 B1 B2 107.75(9) . 2_766
B6 B1 B2 59.71(8) . 2_766
B5 B1 B2 59.92(8) 2_766 2_766
B3 B1 B4 59.82(8) . .
B6 B1 B4 59.87(8) . .
B5 B1 B4 107.74(10) 2_766 .
B2 B1 B4 107.63(10) 2_766 .
B3 B1 H1 122.4(9) . .
B6 B1 H1 122.8(9) . .
B5 B1 H1 120.1(9) 2_766 .
B2 B1 H1 120.3(9) 2_766 .
B4 B1 H1 124.0(9) . .
B6 B5 B4 60.02(8) . .
B6 B5 B3 59.85(8) . 2_766
B4 B5 B3 107.89(10) . 2_766
B6 B5 B2 107.76(10) . .
B4 B5 B2 59.85(8) . .
B3 B5 B2 107.80(10) 2_766 .
B6 B5 B1 107.82(10) . 2_766
B4 B5 B1 107.99(10) . 2_766
B3 B5 B1 59.90(8) 2_766 2_766
B2 B5 B1 60.05(8) . 2_766
B6 B5 H5 121.7(9) . .
B4 B5 H5 119.1(9) . .
B3 B5 H5 124.4(9) 2_766 .
B2 B5 H5 120.4(9) . .
B1 B5 H5 123.4(9) 2_766 .
B6 B3 B4 107.86(10) 2_766 .
B6 B3 B2 59.92(8) 2_766 .
B4 B3 B2 59.94(8) . .
B6 B3 B1 108.12(10) 2_766 .
B4 B3 B1 60.23(8) . .
B2 B3 B1 108.27(10) . .
B6 B3 B5 60.01(8) 2_766 2_766
B4 B3 B5 108.19(10) . 2_766
B2 B3 B5 108.10(10) . 2_766
B1 B3 B5 60.12(8) . 2_766
B6 B3 H3 119.8(8) 2_766 .
B4 B3 H3 123.0(8) . .
B2 B3 H3 120.6(9) . .
B1 B3 H3 123.3(9) . .
B5 B3 H3 121.4(9) 2_766 .
B6 B2 B4 107.89(10) 2_766 .
B6 B2 B3 59.94(8) 2_766 .
B4 B2 B3 59.96(8) . .
B6 B2 B5 107.98(10) 2_766 .
B4 B2 B5 60.02(8) . .
B3 B2 B5 108.01(10) . .
B6 B2 B1 60.10(8) 2_766 2_766
B4 B2 B1 108.10(10) . 2_766
B3 B2 B1 108.14(10) . 2_766
B5 B2 B1 60.03(8) . 2_766
B6 B2 H2 120.0(9) 2_766 .
B4 B2 H2 123.7(9) . .
B3 B2 H2 122.1(8) . .
B5 B2 H2 122.5(8) . .
B1 B2 H2 120.1(9) 2_766 .
B2 B4 B3 60.09(8) . .
B2 B4 B5 60.13(8) . .
B3 B4 B5 108.20(9) . .
B2 B4 B6 107.93(10) . .
B3 B4 B6 107.81(10) . .
B5 B4 B6 59.96(8) . .
B2 B4 B1 108.17(10) . .
B3 B4 B1 59.96(8) . .
B5 B4 B1 108.24(10) . .
B6 B4 B1 60.01(8) . .
B2 B4 H4 122.0(8) . .
B3 B4 H4 122.5(8) . .
B5 B4 H4 121.1(8) . .
B6 B4 H4 121.2(8) . .
B1 B4 H4 121.6(8) . .
B2 B6 B3 60.14(8) 2_766 2_766
B2 B6 B5 108.37(9) 2_766 .
B3 B6 B5 60.13(8) 2_766 .
B2 B6 B4 108.22(10) 2_766 .
B3 B6 B4 108.10(9) 2_766 .
B5 B6 B4 60.01(8) . .
B2 B6 B1 60.19(8) 2_766 .
B3 B6 B1 108.37(9) 2_766 .
B5 B6 B1 108.38(10) . .
B4 B6 B1 60.13(8) . .
B2 B6 H6 121.6(8) 2_766 .
B3 B6 H6 120.5(8) 2_766 .
B5 B6 H6 120.8(8) . .
B4 B6 H6 122.3(8) . .
B1 B6 H6 122.5(8) . .

loop_
_geom_bond_atom_site_label_1
_geom_bond_atom_site_label_2
_geom_bond_distance
_geom_bond_site_symmetry_2
N2 C2 1.3264(18) .
N2 C5 1.3757(19) .
N2 C3 1.4666(19) .
N1 C2 1.3190(18) .
N1 C6 1.3764(18) .
N1 C1 1.4628(18) .
C4 C3 1.495(3) .
C4 H15 1.05(3) .
C4 H16 0.94(2) .
C4 H17 0.98(3) .
C3 H13 0.96(2) .
C3 H14 0.95(2) .
C5 C6 1.337(2) .
C5 H12 0.907(17) .
C1 H7 0.96(2) .
C1 H8 0.94(2) .
C1 H9 0.94(3) .
C6 H11 0.969(18) .
C2 H10 0.924(18) .
B1 B3 1.778(2) .
B1 B6 1.780(2) .
B1 B5 1.782(2) 2_766
B1 B2 1.782(2) 2_766
B1 B4 1.783(2) .
B1 H1 1.119(17) .
B5 B6 1.777(2) .
B5 B4 1.778(2) .
B5 B3 1.779(2) 2_766
B5 B2 1.780(2) .
B5 B1 1.782(2) 2_766
B5 H5 1.123(17) .
B3 B6 1.7740(19) 2_766
B3 B4 1.775(2) .
B3 B2 1.778(2) .
B3 B5 1.779(2) 2_766
B3 H3 1.116(16) .
B2 B6 1.774(2) 2_766
B2 B4 1.775(2) .
B2 B1 1.782(2) 2_766
B2 H2 1.099(17) .
B4 B6 1.778(2) .
B4 H4 1.110(15) .
B6 B2 1.774(2) 2_766
B6 B3 1.7740(19) 2_766
B6 H6 1.118(15) .
